data_7037985
loop_
_publ_author_name
'Maria, Leonor'
'Soares, Marina'
'Santos, Isabel C.'
'Sousa, V\^ania R'
'Mora, Elsa'
'Mar\,calo, Joaquim'
'Luzyanin, Konstantin V.'

_publ_section_title
;
 A novel samarium(ii) complex bearing a dianionic bis(phenolate) cyclam
 ligand: synthesis, structure and electron-transfer reactions.
;
_journal_issue 9
_journal_name_full 'Dalton transactions (Cambridge, England : 2003)'
_journal_page_first 3778
_journal_page_last 3790
_journal_paper_doi 10.1039/c5dt04647e
_journal_volume 45
_journal_year 2016
_chemical_formula_moiety 'C42 H70 N4 O2 Sm'
_chemical_formula_sum 'C42 H70 N4 O2 Sm'
_chemical_formula_weight 813.37
_chemical_name_systematic
;
 ?
;
_space_group_IT_number 14
_symmetry_cell_setting monoclinic
_symmetry_space_group_name_Hall '-P 2ybc'
_symmetry_space_group_name_H-M 'P 1 21/c 1'
_atom_sites_solution_hydrogens geom
_atom_sites_solution_primary direct
_atom_sites_solution_secondary difmap
_audit_creation_method SHELXL-97
_audit_update_record
;
2015-11-24 deposited with the CCDC.
2016-01-14 downloaded from the CCDC.
;
_cell_angle_alpha 90.00
_cell_angle_beta 93.263(2)
_cell_angle_gamma 90.00
_cell_formula_units_Z 4
_cell_length_a 26.2754(14)
_cell_length_b 9.0495(5)
_cell_length_c 17.5199(10)
_cell_measurement_reflns_used 3129
_cell_measurement_temperature 150(2)
_cell_measurement_theta_max 19.44
_cell_measurement_theta_min 2.38
_cell_volume 4159.1(4)
_computing_cell_refinement 'Bruker SMART, (Bruker, 2004)'
_computing_data_collection 'Bruker SMART, (Bruker, 2004)'
_computing_data_reduction 'Bruker SAINT, (Bruker, 2004)'
_computing_molecular_graphics ORTEP3(Farrugia,1997)
_computing_publication_material 'WinGX (Farrugia, 2012)'
_computing_structure_refinement 'SHELXL-97 (Sheldrick, 2008)'
_computing_structure_solution 'SIR97 (Altomare, 1999)'
_diffrn_ambient_temperature 150(2)
_diffrn_measured_fraction_theta_full 0.997
_diffrn_measured_fraction_theta_max 0.997
_diffrn_measurement_device_type 'Bruker APEX-II CCD'
_diffrn_measurement_method '\f and \w scans'
_diffrn_radiation_monochromator graphite
_diffrn_radiation_source 'fine-focus sealed tube'
_diffrn_radiation_type MoK\a
_diffrn_radiation_wavelength 0.71073
_diffrn_reflns_av_R_equivalents 0.0919
_diffrn_reflns_av_sigmaI/netI 0.1151
_diffrn_reflns_limit_h_max 31
_diffrn_reflns_limit_h_min -30
_diffrn_reflns_limit_k_max 10
_diffrn_reflns_limit_k_min -10
_diffrn_reflns_limit_l_max 20
_diffrn_reflns_limit_l_min -20
_diffrn_reflns_number 23262
_diffrn_reflns_theta_full 25.03
_diffrn_reflns_theta_max 25.03
_diffrn_reflns_theta_min 3.01
_exptl_absorpt_coefficient_mu 1.449
_exptl_absorpt_correction_T_max 0.9443
_exptl_absorpt_correction_T_min 0.7410
_exptl_absorpt_correction_type multi-scan
_exptl_absorpt_process_details '(SADABS; Sheldrick, 2004)'
_exptl_crystal_colour brown
_exptl_crystal_density_diffrn 1.299
_exptl_crystal_density_method 'not measured'
_exptl_crystal_description prism
_exptl_crystal_F_000 1712
_exptl_crystal_size_max 0.22
_exptl_crystal_size_mid 0.12
_exptl_crystal_size_min 0.04
_refine_diff_density_max 1.131
_refine_diff_density_min -2.361
_refine_diff_density_rms 0.128
_refine_ls_extinction_method none
_refine_ls_goodness_of_fit_ref 1.054
_refine_ls_hydrogen_treatment constr
_refine_ls_matrix_type full
_refine_ls_number_parameters 457
_refine_ls_number_reflns 7326
_refine_ls_number_restraints 0
_refine_ls_restrained_S_all 1.054
_refine_ls_R_factor_all 0.1303
_refine_ls_R_factor_gt 0.0717
_refine_ls_shift/su_max 0.042
_refine_ls_shift/su_mean 0.003
_refine_ls_structure_factor_coef Fsqd
_refine_ls_weighting_details 'calc w=1/[\s^2^(Fo^2^)+(0.0801P)^2^+1.7811P] where P=(Fo^2^+2Fc^2^)/3'
_refine_ls_weighting_scheme calc
_refine_ls_wR_factor_gt 0.1624
_refine_ls_wR_factor_ref 0.1780
_reflns_number_gt 4450
_reflns_number_total 7326
_reflns_threshold_expression >2sigma(I)
_cod_data_source_file c5dt04647e2.cif
_cod_data_source_block complex1
_cod_depositor_comments 'Adding full bibliography for 7037985--7037989.cif.'
_cod_original_sg_symbol_H-M P21/c
_cod_database_code 7037985

loop_
_symmetry_equiv_pos_as_xyz
'x, y, z'
'-x, y+1/2, -z+1/2'
'-x, -y, -z'
'x, -y-1/2, z-1/2'

loop_
_atom_site_label
_atom_site_type_symbol
_atom_site_fract_x
_atom_site_fract_y
_atom_site_fract_z
_atom_site_U_iso_or_equiv
_atom_site_adp_type
_atom_site_occupancy
_atom_site_symmetry_multiplicity
_atom_site_calc_flag
_atom_site_refinement_flags
_atom_site_disorder_assembly
_atom_site_disorder_group
Sm1 Sm 0.250212(19) 0.33682(5) 0.67433(3) 0.03677(18) Uani 1 1 d . . .
O1 O 0.2054(2) 0.3546(7) 0.7860(3) 0.0441(16) Uani 1 1 d . . .
O2 O 0.2926(2) 0.5609(7) 0.6987(3) 0.0420(16) Uani 1 1 d . . .
N1 N 0.1823(3) 0.1092(8) 0.6682(4) 0.049(2) Uani 1 1 d . . .
N2 N 0.1769(4) 0.4036(10) 0.5721(5) 0.060(2) Uani 1 1 d . . .
N3 N 0.3039(4) 0.3924(9) 0.5458(5) 0.055(2) Uani 1 1 d . . .
N4 N 0.3141(4) 0.1110(11) 0.6433(7) 0.081(3) Uani 1 1 d . . .
C1 C 0.1372(5) 0.1535(15) 0.6137(7) 0.077(4) Uani 1 1 d . . .
H1A H 0.1421 0.1092 0.5630 0.092 Uiso 1 1 calc R . .
H1B H 0.1057 0.1111 0.6330 0.092 Uiso 1 1 calc R . .
C2 C 0.1300(6) 0.3183(19) 0.6039(10) 0.125(7) Uani 1 1 d . . .
H2A H 0.1226 0.3614 0.6540 0.150 Uiso 1 1 calc R . .
H2B H 0.0998 0.3355 0.5686 0.150 Uiso 1 1 calc R . .
C3 C 0.1777(6) 0.3657(19) 0.4950(9) 0.116(6) Uani 1 1 d . . .
H3A H 0.1459 0.3994 0.4671 0.139 Uiso 1 1 calc R . .
H3B H 0.1802 0.2572 0.4895 0.139 Uiso 1 1 calc R . .
C4 C 0.2245(7) 0.4417(17) 0.4619(8) 0.108(6) Uani 1 1 d . . .
H4A H 0.2174 0.4556 0.4063 0.130 Uiso 1 1 calc R . .
H4B H 0.2284 0.5410 0.4852 0.130 Uiso 1 1 calc R . .
C5 C 0.2746(6) 0.3600(18) 0.4742(6) 0.100(6) Uani 1 1 d . . .
H5B H 0.2676 0.2526 0.4722 0.120 Uiso 1 1 calc R . .
H5A H 0.2961 0.3837 0.4311 0.120 Uiso 1 1 calc R . .
C6 C 0.3515(5) 0.2905(15) 0.5500(9) 0.097(5) Uani 1 1 d . . .
H6A H 0.3672 0.2933 0.4999 0.116 Uiso 1 1 calc R . .
H6B H 0.3767 0.3311 0.5886 0.116 Uiso 1 1 calc R . .
C7 C 0.3416(6) 0.1376(16) 0.5690(9) 0.105(6) Uani 1 1 d . . .
H7A H 0.3746 0.0844 0.5731 0.126 Uiso 1 1 calc R . .
H7B H 0.3208 0.0929 0.5261 0.126 Uiso 1 1 calc R . .
C8 C 0.2972(7) -0.0438(17) 0.6392(8) 0.105(5) Uani 1 1 d . . .
H8A H 0.2898 -0.0705 0.5849 0.126 Uiso 1 1 calc R . .
H8B H 0.3254 -0.1078 0.6594 0.126 Uiso 1 1 calc R . .
C9 C 0.2533(6) -0.0730(15) 0.6804(8) 0.092(5) Uani 1 1 d . . .
H9A H 0.2568 -0.0238 0.7308 0.110 Uiso 1 1 calc R . .
H9B H 0.2504 -0.1807 0.6890 0.110 Uiso 1 1 calc R . .
C10 C 0.2069(5) -0.0188(14) 0.6376(7) 0.080(4) Uani 1 1 d . . .
H10A H 0.2158 0.0046 0.5848 0.096 Uiso 1 1 calc R . .
H10B H 0.1818 -0.1005 0.6342 0.096 Uiso 1 1 calc R . .
C11 C 0.1649(5) 0.5562(15) 0.5884(7) 0.088(4) Uani 1 1 d . . .
H11A H 0.1940 0.6190 0.5773 0.132 Uiso 1 1 calc R . .
H11B H 0.1578 0.5660 0.6425 0.132 Uiso 1 1 calc R . .
H11C H 0.1349 0.5867 0.5565 0.132 Uiso 1 1 calc R . .
C12 C 0.3455(5) 0.1387(16) 0.7133(9) 0.102(5) Uani 1 1 d . . .
H12A H 0.3253 0.1208 0.7577 0.152 Uiso 1 1 calc R . .
H12B H 0.3572 0.2416 0.7138 0.152 Uiso 1 1 calc R . .
H12C H 0.3750 0.0725 0.7153 0.152 Uiso 1 1 calc R . .
C13 C 0.1654(4) 0.0765(10) 0.7471(6) 0.055(3) Uani 1 1 d . . .
H13A H 0.1449 -0.0153 0.7443 0.066 Uiso 1 1 calc R . .
H13B H 0.1962 0.0558 0.7806 0.066 Uiso 1 1 calc R . .
C14 C 0.1351(4) 0.1921(10) 0.7851(5) 0.045(3) Uani 1 1 d . . .
C15 C 0.0858(4) 0.1627(12) 0.8058(5) 0.051(3) Uani 1 1 d . . .
H15 H 0.0708 0.0700 0.7923 0.061 Uiso 1 1 calc R . .
C16 C 0.0582(4) 0.2616(12) 0.8445(5) 0.047(3) Uani 1 1 d . A .
C17 C 0.0811(4) 0.3974(11) 0.8633(5) 0.042(2) Uani 1 1 d . . .
H17 H 0.0622 0.4675 0.8904 0.051 Uiso 1 1 calc R . .
C18 C 0.1302(4) 0.4351(10) 0.8446(5) 0.038(2) Uani 1 1 d . . .
C19 C 0.1587(3) 0.3291(10) 0.8038(4) 0.0306(19) Uani 1 1 d . . .
C20 C 0.0044(4) 0.2280(14) 0.8669(7) 0.062(3) Uani 1 1 d . . .
C23 C -0.0340(8) 0.338(3) 0.8342(13) 0.079(7) Uiso 0.588(18) 1 d P A 1
H23A H -0.0473 0.3044 0.7838 0.119 Uiso 0.588(18) 1 calc PR A 1
H23B H -0.0175 0.4345 0.8293 0.119 Uiso 0.588(18) 1 calc PR A 1
H23C H -0.0621 0.3469 0.8683 0.119 Uiso 0.588(18) 1 calc PR A 1
C21 C -0.0155(9) 0.073(3) 0.8410(14) 0.081(8) Uiso 0.588(18) 1 d P A 1
H21A H 0.0058 -0.0039 0.8660 0.121 Uiso 0.588(18) 1 calc PR A 1
H21B H -0.0142 0.0638 0.7855 0.121 Uiso 0.588(18) 1 calc PR A 1
H21C H -0.0508 0.0607 0.8553 0.121 Uiso 0.588(18) 1 calc PR A 1
C22 C 0.0032(8) 0.223(3) 0.9546(11) 0.072(7) Uiso 0.588(18) 1 d P A 1
H22A H -0.0290 0.1785 0.9688 0.108 Uiso 0.588(18) 1 calc PR A 1
H22B H 0.0060 0.3234 0.9751 0.108 Uiso 0.588(18) 1 calc PR A 1
H22C H 0.0318 0.1632 0.9756 0.108 Uiso 0.588(18) 1 calc PR A 1
C23A C -0.0288(14) 0.207(4) 0.788(2) 0.105(14) Uiso 0.412(18) 1 d P A 2
H23D H -0.0134 0.1292 0.7579 0.157 Uiso 0.412(18) 1 calc PR A 2
H23E H -0.0296 0.2996 0.7596 0.157 Uiso 0.412(18) 1 calc PR A 2
H23F H -0.0636 0.1778 0.7991 0.157 Uiso 0.412(18) 1 calc PR A 2
C22A C -0.0185(16) 0.352(5) 0.912(3) 0.123(16) Uiso 0.412(18) 1 d P A 2
H22D H -0.0512 0.3199 0.9305 0.184 Uiso 0.412(18) 1 calc PR A 2
H22E H -0.0238 0.4388 0.8792 0.184 Uiso 0.412(18) 1 calc PR A 2
H22F H 0.0048 0.3775 0.9558 0.184 Uiso 0.412(18) 1 calc PR A 2
C21A C 0.0032(13) 0.091(4) 0.906(2) 0.090(12) Uiso 0.412(18) 1 d P A 2
H21D H 0.0195 0.0146 0.8765 0.136 Uiso 0.412(18) 1 calc PR A 2
H21E H -0.0322 0.0631 0.9135 0.136 Uiso 0.412(18) 1 calc PR A 2
H21F H 0.0216 0.1007 0.9564 0.136 Uiso 0.412(18) 1 calc PR A 2
C24 C 0.1538(4) 0.5851(11) 0.8679(5) 0.049(3) Uani 1 1 d . . .
C25 C 0.1161(5) 0.6816(13) 0.9093(9) 0.098(5) Uani 1 1 d . . .
H25A H 0.1063 0.6309 0.9557 0.147 Uiso 1 1 calc R . .
H25B H 0.0857 0.6994 0.8755 0.147 Uiso 1 1 calc R . .
H25C H 0.1323 0.7762 0.9232 0.147 Uiso 1 1 calc R . .
C26 C 0.1684(4) 0.6710(11) 0.7955(6) 0.057(3) Uani 1 1 d . . .
H26A H 0.1806 0.7698 0.8102 0.085 Uiso 1 1 calc R . .
H26B H 0.1384 0.6798 0.7599 0.085 Uiso 1 1 calc R . .
H26C H 0.1953 0.6174 0.7706 0.085 Uiso 1 1 calc R . .
C27 C 0.2024(4) 0.5595(12) 0.9188(6) 0.062(3) Uani 1 1 d . . .
H27A H 0.1942 0.5002 0.9633 0.093 Uiso 1 1 calc R . .
H27B H 0.2165 0.6549 0.9360 0.093 Uiso 1 1 calc R . .
H27C H 0.2275 0.5070 0.8897 0.093 Uiso 1 1 calc R . .
C28 C 0.3203(4) 0.5488(10) 0.5479(5) 0.052(3) Uani 1 1 d . . .
H28A H 0.2895 0.6114 0.5500 0.063 Uiso 1 1 calc R . .
H28B H 0.3361 0.5713 0.4993 0.063 Uiso 1 1 calc R . .
C29 C 0.3572(4) 0.5933(10) 0.6128(5) 0.040(2) Uani 1 1 d . . .
C30 C 0.4063(4) 0.6352(10) 0.5987(5) 0.046(3) Uani 1 1 d . . .
H30 H 0.4167 0.6334 0.5477 0.056 Uiso 1 1 calc R . .
C31 C 0.4405(4) 0.6795(12) 0.6563(6) 0.053(3) Uani 1 1 d . . .
C32 C 0.4236(3) 0.6789(11) 0.7311(5) 0.045(2) Uani 1 1 d . . .
H32 H 0.4468 0.7083 0.7718 0.055 Uiso 1 1 calc R . .
C33 C 0.3748(4) 0.6378(10) 0.7488(5) 0.041(2) Uani 1 1 d . . .
C34 C 0.3402(4) 0.5958(10) 0.6894(5) 0.038(2) Uani 1 1 d . . .
C35 C 0.4947(5) 0.7247(16) 0.6402(7) 0.072(4) Uani 1 1 d . . .
C36 C 0.5243(6) 0.591(2) 0.6155(12) 0.144(8) Uani 1 1 d . . .
H36A H 0.5589 0.6216 0.6041 0.216 Uiso 1 1 calc R . .
H36B H 0.5071 0.5480 0.5696 0.216 Uiso 1 1 calc R . .
H36C H 0.5261 0.5180 0.6567 0.216 Uiso 1 1 calc R . .
C37 C 0.4956(5) 0.835(2) 0.5780(10) 0.161(10) Uani 1 1 d . . .
H37A H 0.5310 0.8571 0.5674 0.242 Uiso 1 1 calc R . .
H37B H 0.4787 0.9257 0.5935 0.242 Uiso 1 1 calc R . .
H37C H 0.4778 0.7953 0.5318 0.242 Uiso 1 1 calc R . .
C38 C 0.5232(5) 0.788(2) 0.7111(10) 0.136(7) Uani 1 1 d . . .
H38A H 0.5216 0.7175 0.7535 0.203 Uiso 1 1 calc R . .
H38B H 0.5075 0.8814 0.7252 0.203 Uiso 1 1 calc R . .
H38C H 0.5589 0.8051 0.7003 0.203 Uiso 1 1 calc R . .
C39 C 0.3592(4) 0.6387(11) 0.8318(5) 0.044(2) Uani 1 1 d . . .
C40 C 0.4029(4) 0.6834(12) 0.8883(5) 0.057(3) Uani 1 1 d . . .
H40A H 0.4303 0.6099 0.8872 0.085 Uiso 1 1 calc R . .
H40B H 0.3905 0.6886 0.9399 0.085 Uiso 1 1 calc R . .
H40C H 0.4160 0.7803 0.8740 0.085 Uiso 1 1 calc R . .
C41 C 0.3151(4) 0.7487(11) 0.8399(5) 0.050(3) Uani 1 1 d . . .
H41A H 0.3272 0.8493 0.8307 0.075 Uiso 1 1 calc R . .
H41B H 0.3030 0.7421 0.8917 0.075 Uiso 1 1 calc R . .
H41C H 0.2872 0.7246 0.8025 0.075 Uiso 1 1 calc R . .
C42 C 0.3410(4) 0.4858(12) 0.8564(5) 0.051(3) Uani 1 1 d . . .
H42A H 0.3110 0.4566 0.8241 0.076 Uiso 1 1 calc R . .
H42B H 0.3320 0.4896 0.9099 0.076 Uiso 1 1 calc R . .
H42C H 0.3683 0.4134 0.8511 0.076 Uiso 1 1 calc R . .

loop_
_atom_site_aniso_label
_atom_site_aniso_U_11
_atom_site_aniso_U_22
_atom_site_aniso_U_33
_atom_site_aniso_U_23
_atom_site_aniso_U_13
_atom_site_aniso_U_12
Sm1 0.0517(3) 0.0296(3) 0.0293(2) -0.0049(2) 0.00458(18) -0.0054(3)
O1 0.051(4) 0.038(4) 0.045(4) -0.004(3) 0.014(3) -0.008(3)
O2 0.044(4) 0.052(4) 0.030(3) -0.008(3) 0.001(3) -0.010(3)
N1 0.075(6) 0.028(4) 0.043(5) -0.007(4) -0.009(4) -0.012(4)
N2 0.083(7) 0.050(6) 0.046(5) 0.005(4) -0.003(5) -0.001(5)
N3 0.075(7) 0.044(5) 0.046(5) -0.009(4) 0.010(4) -0.003(5)
N4 0.072(7) 0.036(6) 0.131(11) 0.014(6) -0.019(7) -0.003(5)
C1 0.071(8) 0.087(10) 0.069(8) -0.005(7) -0.025(6) -0.021(8)
C2 0.085(11) 0.133(16) 0.154(16) 0.076(13) -0.030(10) 0.009(11)
C3 0.116(13) 0.130(15) 0.094(12) -0.027(10) -0.047(10) 0.048(12)
C4 0.127(14) 0.108(13) 0.082(10) 0.044(9) -0.056(10) -0.071(11)
C5 0.117(12) 0.152(15) 0.031(6) -0.030(8) 0.007(7) -0.068(12)
C6 0.092(10) 0.064(9) 0.141(13) -0.040(9) 0.069(10) -0.009(8)
C7 0.122(13) 0.075(11) 0.123(13) 0.011(9) 0.062(11) 0.037(10)
C8 0.151(16) 0.085(12) 0.078(10) 0.008(8) -0.011(10) 0.020(11)
C9 0.140(14) 0.066(9) 0.072(9) 0.023(7) 0.033(9) 0.045(10)
C10 0.114(11) 0.051(8) 0.074(8) -0.027(7) 0.004(8) 0.008(8)
C11 0.106(11) 0.083(11) 0.073(9) -0.007(7) -0.009(8) 0.041(9)
C12 0.085(10) 0.085(11) 0.131(13) -0.021(10) -0.025(9) 0.031(9)
C13 0.087(8) 0.021(5) 0.059(7) 0.002(5) 0.015(6) -0.010(6)
C14 0.062(7) 0.034(6) 0.039(5) -0.002(4) -0.002(5) -0.003(5)
C15 0.063(7) 0.037(6) 0.050(6) 0.006(5) -0.009(5) -0.021(6)
C16 0.041(6) 0.055(7) 0.044(6) 0.011(5) -0.004(5) -0.004(6)
C17 0.036(6) 0.048(6) 0.043(5) -0.004(5) 0.002(4) -0.004(5)
C18 0.046(6) 0.034(5) 0.033(5) 0.001(4) 0.001(4) -0.007(5)
C19 0.041(5) 0.025(5) 0.026(4) 0.006(4) 0.000(4) -0.008(5)
C20 0.052(7) 0.066(8) 0.068(8) 0.012(6) -0.007(6) -0.017(6)
C24 0.065(7) 0.040(6) 0.043(6) -0.012(5) 0.015(5) -0.014(6)
C25 0.094(10) 0.060(9) 0.147(13) -0.048(9) 0.067(10) -0.023(8)
C26 0.080(8) 0.029(5) 0.063(7) 0.002(5) 0.013(6) -0.007(6)
C27 0.080(8) 0.066(8) 0.040(6) -0.017(5) 0.011(6) -0.031(7)
C28 0.091(8) 0.033(6) 0.033(5) 0.002(4) 0.009(5) -0.019(6)
C29 0.048(6) 0.028(5) 0.043(6) 0.007(4) -0.003(5) -0.004(5)
C30 0.054(6) 0.049(7) 0.036(5) 0.006(5) 0.003(5) -0.005(5)
C31 0.041(6) 0.069(8) 0.049(6) 0.017(6) 0.000(5) -0.002(6)
C32 0.038(6) 0.048(6) 0.048(6) 0.000(5) -0.008(4) 0.000(5)
C33 0.047(6) 0.040(6) 0.036(5) 0.003(4) 0.001(4) -0.006(5)
C34 0.041(6) 0.031(5) 0.041(5) -0.004(4) -0.005(4) 0.004(5)
C35 0.060(8) 0.101(10) 0.055(7) 0.018(7) -0.003(6) -0.018(8)
C36 0.081(12) 0.126(15) 0.23(2) -0.003(15) 0.061(13) -0.002(11)
C37 0.065(9) 0.24(2) 0.172(17) 0.165(17) -0.038(10) -0.065(12)
C38 0.056(9) 0.22(2) 0.131(15) 0.020(14) 0.020(9) -0.057(12)
C39 0.044(6) 0.051(7) 0.035(5) -0.013(5) -0.001(4) 0.003(5)
C40 0.066(7) 0.070(8) 0.032(5) -0.005(5) -0.011(5) -0.001(6)
C41 0.066(7) 0.034(6) 0.048(6) -0.009(5) -0.010(5) 0.007(5)
C42 0.059(7) 0.062(7) 0.031(5) 0.005(5) 0.001(4) 0.000(6)

loop_
_atom_type_symbol
_atom_type_description
_atom_type_scat_dispersion_real
_atom_type_scat_dispersion_imag
_atom_type_scat_source
C C 0.0033 0.0016 'International Tables Vol C Tables 4.2.6.8 and 6.1.1.4'
H H 0.0000 0.0000 'International Tables Vol C Tables 4.2.6.8 and 6.1.1.4'
N N 0.0061 0.0033 'International Tables Vol C Tables 4.2.6.8 and 6.1.1.4'
O O 0.0106 0.0060 'International Tables Vol C Tables 4.2.6.8 and 6.1.1.4'
Sm Sm -0.1638 3.4418 'International Tables Vol C Tables 4.2.6.8 and 6.1.1.4'

loop_
_geom_angle_atom_site_label_1
_geom_angle_atom_site_label_2
_geom_angle_atom_site_label_3
_geom_angle
O2 Sm1 O1 92.6(2)
O2 Sm1 N2 104.4(3)
O1 Sm1 N2 99.8(3)
O2 Sm1 N4 113.2(3)
O1 Sm1 N4 124.3(3)
N2 Sm1 N4 118.3(3)
O2 Sm1 N1 165.1(2)
O1 Sm1 N1 74.1(2)
N2 Sm1 N1 72.2(3)
N4 Sm1 N1 80.4(3)
O2 Sm1 N3 74.4(2)
O1 Sm1 N3 165.6(2)
N2 Sm1 N3 78.0(3)
N4 Sm1 N3 68.0(3)
N1 Sm1 N3 117.9(2)
C19 O1 Sm1 135.4(5)
C34 O2 Sm1 129.4(6)
C10 N1 C13 110.2(8)
C10 N1 C1 108.9(9)
C13 N1 C1 111.4(9)
C10 N1 Sm1 108.4(7)
C13 N1 Sm1 109.9(5)
C1 N1 Sm1 107.9(6)
C3 N2 C11 116.2(11)
C3 N2 C2 106.0(12)
C11 N2 C2 102.3(11)
C3 N2 Sm1 123.6(8)
C11 N2 Sm1 104.1(7)
C2 N2 Sm1 101.7(7)
C5 N3 C28 110.6(9)
C5 N3 C6 107.8(10)
C28 N3 C6 109.6(9)
C5 N3 Sm1 113.1(7)
C28 N3 Sm1 108.3(6)
C6 N3 Sm1 107.4(7)
C12 N4 C8 111.1(11)
C12 N4 C7 114.4(12)
C8 N4 C7 105.2(12)
C12 N4 Sm1 91.6(8)
C8 N4 Sm1 122.5(9)
C7 N4 Sm1 112.0(7)
C2 C1 N1 114.7(10)
C2 C1 H1A 108.6
N1 C1 H1A 108.6
C2 C1 H1B 108.6
N1 C1 H1B 108.6
H1A C1 H1B 107.6
C1 C2 N2 115.2(13)
C1 C2 H2A 108.5
N2 C2 H2A 108.5
C1 C2 H2B 108.5
N2 C2 H2B 108.5
H2A C2 H2B 107.5
N2 C3 C4 108.0(13)
N2 C3 H3A 110.1
C4 C3 H3A 110.1
N2 C3 H3B 110.1
C4 C3 H3B 110.1
H3A C3 H3B 108.4
C5 C4 C3 115.7(12)
C5 C4 H4A 108.4
C3 C4 H4A 108.4
C5 C4 H4B 108.4
C3 C4 H4B 108.4
H4A C4 H4B 107.4
N3 C5 C4 115.7(11)
N3 C5 H5B 108.4
C4 C5 H5B 108.3
N3 C5 H5A 108.3
C4 C5 H5A 108.3
H5B C5 H5A 107.4
C7 C6 N3 115.0(11)
C7 C6 H6A 108.5
N3 C6 H6A 108.5
C7 C6 H6B 108.5
N3 C6 H6B 108.5
H6A C6 H6B 107.5
C6 C7 N4 116.2(11)
C6 C7 H7A 108.2
N4 C7 H7A 108.2
C6 C7 H7B 108.2
N4 C7 H7B 108.2
H7A C7 H7B 107.4
C9 C8 N4 113.9(13)
C9 C8 H8A 108.8
N4 C8 H8A 108.8
C9 C8 H8B 108.8
N4 C8 H8B 108.8
H8A C8 H8B 107.7
C8 C9 C10 110.6(12)
C8 C9 H9A 109.5
C10 C9 H9A 109.5
C8 C9 H9B 109.5
C10 C9 H9B 109.5
H9A C9 H9B 108.1
N1 C10 C9 116.8(10)
N1 C10 H10A 108.1
C9 C10 H10A 108.1
N1 C10 H10B 108.1
C9 C10 H10B 108.1
H10A C10 H10B 107.3
N2 C11 H11A 109.5
N2 C11 H11B 109.5
H11A C11 H11B 109.5
N2 C11 H11C 109.5
H11A C11 H11C 109.5
H11B C11 H11C 109.5
N4 C12 H12A 109.5
N4 C12 H12B 109.5
H12A C12 H12B 109.5
N4 C12 H12C 109.5
H12A C12 H12C 109.5
H12B C12 H12C 109.5
C14 C13 N1 117.6(8)
C14 C13 H13A 107.9
N1 C13 H13A 107.9
C14 C13 H13B 107.9
N1 C13 H13B 107.9
H13A C13 H13B 107.2
C15 C14 C19 120.7(9)
C15 C14 C13 120.7(9)
C19 C14 C13 118.5(9)
C16 C15 C14 122.4(10)
C16 C15 H15 118.8
C14 C15 H15 118.8
C15 C16 C17 117.5(9)
C15 C16 C20 121.9(10)
C17 C16 C20 120.6(10)
C18 C17 C16 123.5(9)
C18 C17 H17 118.2
C16 C17 H17 118.2
C17 C18 C19 118.1(8)
C17 C18 C24 121.3(8)
C19 C18 C24 120.6(8)
O1 C19 C14 120.4(8)
O1 C19 C18 121.8(8)
C14 C19 C18 117.8(8)
C21A C20 C23 136.9(18)
C21A C20 C22A 112(2)
C23 C20 C22A 55.5(18)
C21A C20 C16 110.3(17)
C23 C20 C16 112.4(11)
C22A C20 C16 112.9(18)
C21A C20 C22 59.0(16)
C23 C20 C22 110.4(14)
C22A C20 C22 58.0(18)
C16 C20 C22 109.7(11)
C21A C20 C21 48.6(15)
C23 C20 C21 106.2(14)
C22A C20 C21 133(2)
C16 C20 C21 114.1(12)
C22 C20 C21 103.7(14)
C21A C20 C23A 107(2)
C23 C20 C23A 55.5(15)
C22A C20 C23A 109(2)
C16 C20 C23A 105.7(16)
C22 C20 C23A 144.6(17)
C21 C20 C23A 58.8(15)
C20 C23 H23A 109.5
C20 C23 H23B 109.5
C20 C23 H23C 109.5
C20 C21 H21A 109.5
C20 C21 H21B 109.5
C20 C21 H21C 109.4
C20 C22 H22A 109.5
C20 C22 H22B 109.5
C20 C22 H22C 109.4
C20 C23A H23D 109.5
C20 C23A H23E 109.5
H23D C23A H23E 109.5
C20 C23A H23F 109.5
H23D C23A H23F 109.5
H23E C23A H23F 109.5
C20 C22A H22D 109.5
C20 C22A H22E 109.5
H22D C22A H22E 109.5
C20 C22A H22F 109.4
H22D C22A H22F 109.5
H22E C22A H22F 109.5
C20 C21A H21D 109.5
C20 C21A H21E 109.5
H21D C21A H21E 109.4
C20 C21A H21F 109.5
H21D C21A H21F 109.4
H21E C21A H21F 109.4
C27 C24 C25 110.4(10)
C27 C24 C18 109.3(9)
C25 C24 C18 111.5(8)
C27 C24 C26 108.4(8)
C25 C24 C26 107.3(10)
C18 C24 C26 109.9(8)
C24 C25 H25A 109.5
C24 C25 H25B 109.5
H25A C25 H25B 109.5
C24 C25 H25C 109.5
H25A C25 H25C 109.5
H25B C25 H25C 109.5
C24 C26 H26A 109.5
C24 C26 H26B 109.5
H26A C26 H26B 109.5
C24 C26 H26C 109.5
H26A C26 H26C 109.5
H26B C26 H26C 109.5
C24 C27 H27A 109.5
C24 C27 H27B 109.5
H27A C27 H27B 109.5
C24 C27 H27C 109.5
H27A C27 H27C 109.5
H27B C27 H27C 109.5
N3 C28 C29 116.6(8)
N3 C28 H28A 108.1
C29 C28 H28A 108.1
N3 C28 H28B 108.1
C29 C28 H28B 108.1
H28A C28 H28B 107.3
C30 C29 C34 120.3(9)
C30 C29 C28 120.4(9)
C34 C29 C28 119.2(8)
C31 C30 C29 122.0(9)
C31 C30 H30 119.0
C29 C30 H30 119.0
C30 C31 C32 117.0(9)
C30 C31 C35 121.5(9)
C32 C31 C35 121.5(9)
C33 C32 C31 123.7(9)
C33 C32 H32 118.2
C31 C32 H32 118.2
C32 C33 C34 118.5(8)
C32 C33 C39 120.7(8)
C34 C33 C39 120.8(8)
O2 C34 C33 124.0(8)
O2 C34 C29 117.5(8)
C33 C34 C29 118.6(9)
C37 C35 C36 107.3(14)
C37 C35 C31 111.9(10)
C36 C35 C31 109.9(12)
C37 C35 C38 108.6(14)
C36 C35 C38 107.1(13)
C31 C35 C38 111.8(10)
C35 C36 H36A 109.5
C35 C36 H36B 109.5
H36A C36 H36B 109.5
C35 C36 H36C 109.5
H36A C36 H36C 109.5
H36B C36 H36C 109.5
C35 C37 H37A 109.5
C35 C37 H37B 109.5
H37A C37 H37B 109.5
C35 C37 H37C 109.5
H37A C37 H37C 109.5
H37B C37 H37C 109.5
C35 C38 H38A 109.5
C35 C38 H38B 109.5
H38A C38 H38B 109.5
C35 C38 H38C 109.5
H38A C38 H38C 109.5
H38B C38 H38C 109.5
C40 C39 C33 112.6(8)
C40 C39 C42 106.9(8)
C33 C39 C42 111.5(7)
C40 C39 C41 108.1(8)
C33 C39 C41 109.5(8)
C42 C39 C41 107.9(8)
C39 C40 H40A 109.5
C39 C40 H40B 109.5
H40A C40 H40B 109.5
C39 C40 H40C 109.5
H40A C40 H40C 109.5
H40B C40 H40C 109.5
C39 C41 H41A 109.5
C39 C41 H41B 109.5
H41A C41 H41B 109.5
C39 C41 H41C 109.5
H41A C41 H41C 109.5
H41B C41 H41C 109.5
C39 C42 H42A 109.5
C39 C42 H42B 109.5
H42A C42 H42B 109.5
C39 C42 H42C 109.5
H42A C42 H42C 109.5
H42B C42 H42C 109.5

loop_
_geom_bond_atom_site_label_1
_geom_bond_atom_site_label_2
_geom_bond_distance
Sm1 O2 2.341(6)
Sm1 O1 2.345(6)
Sm1 N2 2.625(9)
Sm1 N4 2.719(11)
Sm1 N1 2.723(8)
Sm1 N3 2.771(8)
O1 C19 1.303(10)
O2 C34 1.309(10)
N1 C10 1.444(13)
N1 C13 1.506(12)
N1 C1 1.532(14)
N2 C3 1.395(16)
N2 C11 1.448(14)
N2 C2 1.582(17)
N3 C5 1.464(14)
N3 C28 1.479(12)
N3 C6 1.551(16)
N4 C12 1.460(17)
N4 C8 1.470(17)
N4 C7 1.542(17)
C1 C2 1.512(18)
C1 H1A 0.9900
C1 H1B 0.9900
C2 H2A 0.9900
C2 H2B 0.9900
C3 C4 1.55(2)
C3 H3A 0.9900
C3 H3B 0.9900
C4 C5 1.51(2)
C4 H4A 0.9900
C4 H4B 0.9900
C5 H5B 0.9900
C5 H5A 0.9900
C6 C7 1.451(17)
C6 H6A 0.9900
C6 H6B 0.9900
C7 H7A 0.9900
C7 H7B 0.9900
C8 C9 1.418(17)
C8 H8A 0.9900
C8 H8B 0.9900
C9 C10 1.480(16)
C9 H9A 0.9900
C9 H9B 0.9900
C10 H10A 0.9900
C10 H10B 0.9900
C11 H11A 0.9800
C11 H11B 0.9800
C11 H11C 0.9800
C12 H12A 0.9800
C12 H12B 0.9800
C12 H12C 0.9800
C13 C14 1.494(13)
C13 H13A 0.9900
C13 H13B 0.9900
C14 C15 1.391(14)
C14 C19 1.417(12)
C15 C16 1.357(14)
C15 H15 0.9500
C16 C17 1.400(14)
C16 C20 1.520(14)
C17 C18 1.391(12)
C17 H17 0.9500
C18 C19 1.434(12)
C18 C24 1.538(13)
C20 C21A 1.42(4)
C20 C23 1.51(2)
C20 C22A 1.52(4)
C20 C22 1.54(2)
C20 C21 1.56(2)
C20 C23A 1.60(4)
C23 H23A 0.9800
C23 H23B 0.9800
C23 H23C 0.9800
C21 H21A 0.9800
C21 H21B 0.9800
C21 H21C 0.9800
C22 H22A 0.9800
C22 H22B 0.9800
C22 H22C 0.9800
C23A H23D 0.9800
C23A H23E 0.9800
C23A H23F 0.9800
C22A H22D 0.9800
C22A H22E 0.9800
C22A H22F 0.9800
C21A H21D 0.9803
C21A H21E 0.9803
C21A H21F 0.9803
C24 C27 1.532(14)
C24 C25 1.534(14)
C24 C26 1.554(13)
C25 H25A 0.9800
C25 H25B 0.9800
C25 H25C 0.9800
C26 H26A 0.9800
C26 H26B 0.9800
C26 H26C 0.9800
C27 H27A 0.9800
C27 H27B 0.9800
C27 H27C 0.9800
C28 C29 1.507(13)
C28 H28A 0.9900
C28 H28B 0.9900
C29 C30 1.380(13)
C29 C34 1.437(12)
C30 C31 1.372(14)
C30 H30 0.9500
C31 C32 1.409(13)
C31 C35 1.521(14)
C32 C33 1.386(13)
C32 H32 0.9500
C33 C34 1.395(12)
C33 C39 1.532(12)
C35 C37 1.479(16)
C35 C36 1.51(2)
C35 C38 1.527(19)
C36 H36A 0.9800
C36 H36B 0.9800
C36 H36C 0.9800
C37 H37A 0.9800
C37 H37B 0.9800
C37 H37C 0.9800
C38 H38A 0.9800
C38 H38B 0.9800
C38 H38C 0.9800
C39 C40 1.528(13)
C39 C42 1.535(13)
C39 C41 1.540(13)
C40 H40A 0.9800
C40 H40B 0.9800
C40 H40C 0.9800
C41 H41A 0.9800
C41 H41B 0.9800
C41 H41C 0.9800
C42 H42A 0.9800
C42 H42B 0.9800
C42 H42C 0.9800
